data_7105960
loop_
_publ_author_name
'Daniel Stern'
'Nils Finkelmeier'
'Dietmar Stalke'

_publ_section_title
;
 Assessment of the LiX salt-effect in anthracenyl lithiums
;
_journal_name_full Chem.Commun.
_journal_page_first 2113
_journal_paper_doi 10.1039/c0cc02772c
_journal_volume 47
_journal_year 2011
_chemical_formula_sum 'C22 H28.25 Br1.75 Li2 O4'
_chemical_formula_weight 510.22
_chemical_name_systematic
;
?
;
_space_group_IT_number 15
_symmetry_cell_setting monoclinic
_symmetry_space_group_name_Hall '-C 2yc'
_symmetry_space_group_name_H-M 'C 1 2/c 1'
_atom_sites_solution_hydrogens geom
_atom_sites_solution_primary direct
_atom_sites_solution_secondary difmap
_audit_creation_method SHELXL-97
_cell_angle_alpha 90.00
_cell_angle_beta 101.332(2)
_cell_angle_gamma 90.00
_cell_formula_units_Z 8
_cell_length_a 19.891(3)
_cell_length_b 8.2807(13)
_cell_length_c 32.847(5)
_cell_measurement_reflns_used 6314
_cell_measurement_temperature 100(2)
_cell_measurement_theta_max 24.297
_cell_measurement_theta_min 2.219
_cell_volume 5304.8(14)
_computing_cell_refinement 'SAINT V7.46A'
_computing_data_collection 'APEX2 v2.2-0'
_computing_data_reduction 'SAINT V7.46A'
_computing_molecular_graphics 'XP in SHELXTL v6.10'
_computing_publication_material 'XP in SHELXTL v6.10'
_computing_structure_refinement 'SHELXL-97 (Sheldrick, 2008)'
_computing_structure_solution 'SHELXS-97 (Sheldrick, 2008)'
_diffrn_ambient_temperature 100(2)
_diffrn_measured_fraction_theta_full 0.997
_diffrn_measured_fraction_theta_max 0.997
_diffrn_measurement_device_type 'Bruker Smart APEXII Quazar'
_diffrn_measurement_method 'omega scans'
_diffrn_radiation_monochromator 'multilayer mirror optics'
_diffrn_radiation_source 'micro-focus sealed tube'
_diffrn_radiation_type MoK\a
_diffrn_radiation_wavelength 0.71073
_diffrn_reflns_av_R_equivalents 0.0434
_diffrn_reflns_av_sigmaI/netI 0.0304
_diffrn_reflns_limit_h_max 23
_diffrn_reflns_limit_h_min -23
_diffrn_reflns_limit_k_max 9
_diffrn_reflns_limit_k_min 0
_diffrn_reflns_limit_l_max 39
_diffrn_reflns_limit_l_min 0
_diffrn_reflns_number 30017
_diffrn_reflns_theta_full 25.39
_diffrn_reflns_theta_max 25.39
_diffrn_reflns_theta_min 2.22
_exptl_absorpt_coefficient_mu 2.696
_exptl_absorpt_correction_T_max 0.8132
_exptl_absorpt_correction_T_min 0.6425
_exptl_absorpt_correction_type multi-scan
_exptl_absorpt_process_details SADABS-2008/2
_exptl_crystal_colour colourless
_exptl_crystal_density_diffrn 1.278
_exptl_crystal_density_method 'not measured'
_exptl_crystal_description block
_exptl_crystal_F_000 2075
_exptl_crystal_size_max 0.18
_exptl_crystal_size_mid 0.15
_exptl_crystal_size_min 0.08
_platon_squeeze_details
;
The structure contain one pentane molecule on special position wich
could not be resolved propably. Therefore the SQUEEZE algorithm of
PLATON was used to take this diffuse electron denity into account.
;
_refine_diff_density_max 1.634
_refine_diff_density_min -0.718
_refine_diff_density_rms 0.078
_refine_ls_extinction_method none
_refine_ls_goodness_of_fit_ref 1.081
_refine_ls_hydrogen_treatment constr
_refine_ls_matrix_type full
_refine_ls_number_parameters 330
_refine_ls_number_reflns 4837
_refine_ls_number_restraints 610
_refine_ls_restrained_S_all 1.033
_refine_ls_R_factor_all 0.0701
_refine_ls_R_factor_gt 0.0537
_refine_ls_shift/su_max 0.002
_refine_ls_shift/su_mean 0.000
_refine_ls_structure_factor_coef Fsqd
_refine_ls_weighting_details 'calc w=1/[\s^2^(Fo^2^)+(0.0546P)^2^+21.9085P] where P=(Fo^2^+2Fc^2^)/3'
_refine_ls_weighting_scheme calc
_refine_ls_wR_factor_gt 0.1287
_refine_ls_wR_factor_ref 0.1355
_reflns_number_gt 3802
_reflns_number_total 4837
_reflns_threshold_expression >2sigma(I)
_cod_data_source_file C0CC02772C.TXT
_cod_data_source_block 4_BrAnLi_LiBr_2DME
_cod_original_cell_volume 5304.7(14)
_cod_original_sg_symbol_H-M C2/c
_cod_database_code 7105960

loop_
_symmetry_equiv_pos_as_xyz
'x, y, z'
'-x, y, -z+1/2'
'x+1/2, y+1/2, z'
'-x+1/2, y+1/2, -z+1/2'
'-x, -y, -z'
'x, -y, z-1/2'
'-x+1/2, -y+1/2, -z'
'x+1/2, -y+1/2, z-1/2'

loop_
_atom_site_label
_atom_site_type_symbol
_atom_site_fract_x
_atom_site_fract_y
_atom_site_fract_z
_atom_site_U_iso_or_equiv
_atom_site_adp_type
_atom_site_occupancy
_atom_site_symmetry_multiplicity
_atom_site_calc_flag
_atom_site_refinement_flags
_atom_site_disorder_assembly
_atom_site_disorder_group
Br1 Br 0.06976(3) -0.16365(10) 0.80726(2) 0.0654(3) Uani 0.737(3) 1 d PU A 1
Br2 Br 0.42472(2) 0.32270(5) 0.946358(14) 0.04403(16) Uani 1 1 d U B .
Li1 Li 0.3204(3) 0.3475(8) 0.8925(2) 0.0418(12) Uani 1 1 d U . .
Li2 Li 0.3735(4) 0.0581(8) 0.9203(2) 0.0424(12) Uani 1 1 d U . .
O1 O 0.34378(15) 0.4871(4) 0.84678(9) 0.0484(7) Uani 1 1 d U . .
O2 O 0.25768(16) 0.5275(4) 0.89872(10) 0.0555(8) Uani 1 1 d U . .
C1 C 0.1490(2) -0.0445(6) 0.83587(15) 0.0532(10) Uani 1 1 d U . .
H1 H 0.1084 -0.0954 0.8215 0.064 Uiso 0.263(3) 1 calc PR A 1
C2 C 0.2018(2) -0.0198(6) 0.81472(14) 0.0513(10) Uani 1 1 d U A .
C3 C 0.2009(3) -0.0706(7) 0.77286(16) 0.0713(14) Uani 1 1 d U . .
H3 H 0.1611 -0.1217 0.7575 0.086 Uiso 1 1 calc R A .
C4 C 0.2554(4) -0.0472(8) 0.75492(17) 0.0808(16) Uani 1 1 d U A .
H4 H 0.2536 -0.0837 0.7273 0.097 Uiso 1 1 calc R . .
C5 C 0.3148(4) 0.0297(7) 0.77601(17) 0.0746(15) Uani 1 1 d U . .
H5 H 0.3525 0.0463 0.7627 0.090 Uiso 1 1 calc R A .
C6 C 0.3181(3) 0.0802(6) 0.81562(15) 0.0571(11) Uani 1 1 d U A .
H6 H 0.3584 0.1339 0.8294 0.069 Uiso 1 1 calc R . .
C7 C 0.2636(2) 0.0563(5) 0.83739(13) 0.0446(9) Uani 1 1 d U . .
C8 C 0.2722(2) 0.1061(5) 0.87903(13) 0.0407(8) Uani 1 1 d U A .
C9 C 0.2151(2) 0.0760(5) 0.89796(13) 0.0391(8) Uani 1 1 d U . .
C10 C 0.2186(2) 0.1215(6) 0.94060(15) 0.0493(10) Uani 1 1 d U A .
H10 H 0.2593 0.1712 0.9552 0.059 Uiso 1 1 calc R . .
C11 C 0.1659(3) 0.0962(6) 0.96091(16) 0.0555(11) Uani 1 1 d U . .
H11 H 0.1701 0.1294 0.9890 0.067 Uiso 1 1 calc R A .
C12 C 0.1061(2) 0.0216(6) 0.94036(17) 0.0546(11) Uani 1 1 d U A .
H12 H 0.0696 0.0033 0.9546 0.066 Uiso 1 1 calc R . .
C13 C 0.0994(2) -0.0251(6) 0.90024(17) 0.0539(10) Uani 1 1 d U . .
H13 H 0.0582 -0.0771 0.8871 0.065 Uiso 1 1 calc R A .
C14 C 0.1519(2) 0.0010(5) 0.87689(14) 0.0440(9) Uani 1 1 d U A .
C15 C 0.4089(2) 0.4931(7) 0.83550(17) 0.0646(14) Uani 1 1 d U . .
H15A H 0.4047 0.5453 0.8083 0.097 Uiso 1 1 calc R . .
H15B H 0.4265 0.3831 0.8340 0.097 Uiso 1 1 calc R . .
H15C H 0.4407 0.5551 0.8563 0.097 Uiso 1 1 calc R . .
C16 C 0.3177(3) 0.6439(5) 0.85079(17) 0.0600(12) Uani 1 1 d U . .
H16A H 0.3123 0.7023 0.8240 0.072 Uiso 1 1 calc R . .
H16B H 0.3497 0.7058 0.8720 0.072 Uiso 1 1 calc R . .
C17 C 0.2502(3) 0.6277(7) 0.86331(17) 0.0674(13) Uani 1 1 d U . .
H17A H 0.2334 0.7354 0.8697 0.081 Uiso 1 1 calc R . .
H17B H 0.2164 0.5800 0.8403 0.081 Uiso 1 1 calc R . .
C18 C 0.1963(3) 0.5190(9) 0.9150(2) 0.095(2) Uani 1 1 d U . .
H18A H 0.1827 0.6280 0.9217 0.143 Uiso 1 1 calc R . .
H18B H 0.2044 0.4527 0.9402 0.143 Uiso 1 1 calc R . .
H18C H 0.1597 0.4704 0.8943 0.143 Uiso 1 1 calc R . .
O3 O 0.447(2) -0.098(7) 0.9064(14) 0.067(4) Uani 0.104(11) 1 d PDU B 1
O4 O 0.379(3) -0.080(5) 0.9679(19) 0.061(4) Uani 0.104(11) 1 d PDU B 1
C19 C 0.336(3) -0.093(7) 0.9979(16) 0.076(8) Uani 0.104(11) 1 d PDU B 1
H19A H 0.3107 -0.1962 0.9940 0.115 Uiso 0.104(11) 1 calc PR B 1
H19B H 0.3026 -0.0039 0.9944 0.115 Uiso 0.104(11) 1 calc PR B 1
H19C H 0.3638 -0.0896 1.0259 0.115 Uiso 0.104(11) 1 calc PR B 1
C20 C 0.411(3) -0.230(4) 0.9617(16) 0.071(4) Uani 0.104(11) 1 d PDU B 1
H20A H 0.3770 -0.3020 0.9444 0.085 Uiso 0.104(11) 1 calc PR B 1
H20B H 0.4270 -0.2831 0.9888 0.085 Uiso 0.104(11) 1 calc PR B 1
C21 C 0.468(3) -0.202(7) 0.9412(17) 0.076(4) Uani 0.104(11) 1 d PDU B 1
H21A H 0.5065 -0.1513 0.9610 0.092 Uiso 0.104(11) 1 calc PR B 1
H21B H 0.4845 -0.3057 0.9319 0.092 Uiso 0.104(11) 1 calc PR B 1
C22 C 0.503(3) -0.056(9) 0.887(2) 0.085(9) Uani 0.104(11) 1 d PDU B 1
H22A H 0.5299 0.0293 0.9038 0.127 Uiso 0.104(11) 1 calc PR B 1
H22B H 0.4851 -0.0164 0.8593 0.127 Uiso 0.104(11) 1 calc PR B 1
H22C H 0.5317 -0.1507 0.8863 0.127 Uiso 0.104(11) 1 calc PR B 1
O3' O 0.4543(3) -0.0548(7) 0.90407(19) 0.0727(14) Uani 0.896(11) 1 d PDU B 2
O4' O 0.3813(4) -0.1185(6) 0.9618(2) 0.0653(13) Uani 0.896(11) 1 d PDU B 2
C19' C 0.3312(4) -0.2010(9) 0.9798(2) 0.087(2) Uani 0.896(11) 1 d PDU B 2
H19D H 0.3236 -0.3092 0.9677 0.131 Uiso 0.896(11) 1 calc PR B 2
H19E H 0.2880 -0.1403 0.9743 0.131 Uiso 0.896(11) 1 calc PR B 2
H19F H 0.3475 -0.2101 1.0099 0.131 Uiso 0.896(11) 1 calc PR B 2
C20' C 0.4402(4) -0.2158(8) 0.9605(3) 0.0834(18) Uani 0.896(11) 1 d PDU B 2
H20C H 0.4266 -0.3130 0.9433 0.100 Uiso 0.896(11) 1 calc PR B 2
H20D H 0.4616 -0.2514 0.9888 0.100 Uiso 0.896(11) 1 calc PR B 2
C21' C 0.4890(4) -0.1201(10) 0.9427(2) 0.0855(18) Uani 0.896(11) 1 d PDU B 2
H21C H 0.5077 -0.0317 0.9619 0.103 Uiso 0.896(11) 1 calc PR B 2
H21D H 0.5276 -0.1889 0.9382 0.103 Uiso 0.896(11) 1 calc PR B 2
C22' C 0.4992(4) 0.0292(14) 0.8832(3) 0.113(3) Uani 0.896(11) 1 d PDU B 2
H22D H 0.5209 0.1181 0.9007 0.169 Uiso 0.896(11) 1 calc PR B 2
H22E H 0.4733 0.0726 0.8570 0.169 Uiso 0.896(11) 1 calc PR B 2
H22F H 0.5346 -0.0449 0.8774 0.169 Uiso 0.896(11) 1 calc PR B 2

loop_
_atom_site_aniso_label
_atom_site_aniso_U_11
_atom_site_aniso_U_22
_atom_site_aniso_U_33
_atom_site_aniso_U_23
_atom_site_aniso_U_13
_atom_site_aniso_U_12
Br1 0.0440(4) 0.0718(5) 0.0713(5) -0.0141(4) -0.0108(3) -0.0109(3)
Br2 0.0388(2) 0.0343(2) 0.0551(3) 0.0021(2) -0.00013(18) -0.00391(19)
Li1 0.037(3) 0.034(2) 0.053(4) 0.006(2) 0.005(2) -0.0001(19)
Li2 0.041(3) 0.031(2) 0.053(3) 0.003(2) 0.005(2) 0.001(2)
O1 0.0435(16) 0.0438(16) 0.0559(17) 0.0103(14) 0.0051(13) -0.0033(13)
O2 0.0533(18) 0.0456(17) 0.067(2) 0.0086(15) 0.0106(15) 0.0148(15)
C1 0.038(2) 0.050(3) 0.063(2) 0.006(2) -0.0111(17) 0.0006(19)
C2 0.054(2) 0.044(2) 0.049(2) 0.0062(19) -0.0046(17) 0.0049(19)
C3 0.086(3) 0.070(4) 0.048(2) 0.002(2) -0.010(2) -0.002(3)
C4 0.126(5) 0.075(4) 0.042(3) 0.000(3) 0.017(3) -0.005(3)
C5 0.113(4) 0.062(3) 0.058(3) 0.004(3) 0.040(3) -0.011(3)
C6 0.077(3) 0.043(3) 0.055(2) 0.005(2) 0.021(2) -0.008(2)
C7 0.056(2) 0.034(2) 0.0424(19) 0.0086(17) 0.0056(16) -0.0012(18)
C8 0.0411(18) 0.0330(18) 0.0471(19) 0.0032(16) 0.0067(14) -0.0024(15)
C9 0.0378(19) 0.0241(19) 0.053(2) 0.0017(17) 0.0046(16) 0.0010(15)
C10 0.050(2) 0.044(2) 0.055(2) 0.001(2) 0.0131(19) -0.007(2)
C11 0.059(3) 0.045(3) 0.068(3) 0.006(2) 0.025(2) 0.001(2)
C12 0.044(2) 0.043(3) 0.083(3) 0.015(2) 0.027(2) 0.0060(19)
C13 0.032(2) 0.042(2) 0.085(3) 0.012(2) 0.006(2) 0.0014(19)
C14 0.0342(19) 0.034(2) 0.060(2) 0.0082(18) -0.0006(16) 0.0022(16)
C15 0.049(3) 0.072(3) 0.073(3) 0.019(3) 0.013(2) -0.008(2)
C16 0.074(3) 0.035(2) 0.068(3) 0.012(2) 0.006(2) 0.003(2)
C17 0.068(3) 0.061(3) 0.069(3) 0.014(2) 0.001(2) 0.027(2)
C18 0.084(4) 0.087(5) 0.128(5) 0.015(4) 0.054(4) 0.036(4)
O3 0.056(7) 0.046(7) 0.095(8) -0.008(6) 0.005(6) 0.017(6)
O4 0.071(9) 0.035(6) 0.068(9) 0.016(7) -0.003(6) 0.000(7)
C19 0.103(18) 0.062(18) 0.060(15) 0.025(13) 0.006(12) -0.006(15)
C20 0.073(9) 0.035(4) 0.091(9) 0.009(6) -0.021(7) 0.003(6)
C21 0.064(8) 0.044(8) 0.108(9) -0.003(7) -0.016(7) 0.015(6)
C22 0.061(15) 0.08(2) 0.118(17) -0.012(15) 0.024(13) 0.028(13)
O3' 0.055(2) 0.057(3) 0.104(3) -0.014(2) 0.009(2) 0.019(2)
O4' 0.079(2) 0.033(2) 0.073(3) 0.011(2) -0.0146(19) -0.004(2)
C19' 0.141(5) 0.056(4) 0.064(4) 0.024(3) 0.020(4) -0.009(4)
C20' 0.081(4) 0.037(3) 0.108(5) 0.003(3) -0.040(3) 0.009(3)
C21' 0.061(3) 0.051(4) 0.127(5) -0.015(3) -0.022(3) 0.022(3)
C22' 0.066(5) 0.130(8) 0.157(7) 0.000(6) 0.056(5) 0.036(5)

loop_
_atom_type_symbol
_atom_type_description
_atom_type_scat_dispersion_real
_atom_type_scat_dispersion_imag
_atom_type_scat_source
C C 0.0033 0.0016 'International Tables Vol C Tables 4.2.6.8 and 6.1.1.4'
H H 0.0000 0.0000 'International Tables Vol C Tables 4.2.6.8 and 6.1.1.4'
Li Li -0.0003 0.0001 'International Tables Vol C Tables 4.2.6.8 and 6.1.1.4'
O O 0.0106 0.0060 'International Tables Vol C Tables 4.2.6.8 and 6.1.1.4'
Br Br -0.2901 2.4595 'International Tables Vol C Tables 4.2.6.8 and 6.1.1.4'

loop_
_geom_angle_atom_site_label_1
_geom_angle_atom_site_label_2
_geom_angle_atom_site_label_3
_geom_angle
_geom_angle_site_symmetry_1
_geom_angle_site_symmetry_3
_geom_angle_publ_flag
Li1 Br2 Li2 66.2(2) . . ?
O2 Li1 O1 83.6(3) . . ?
O2 Li1 C8 116.2(4) . . ?
O1 Li1 C8 121.4(4) . . ?
O2 Li1 Br2 116.6(3) . . ?
O1 Li1 Br2 107.4(3) . . ?
C8 Li1 Br2 109.8(3) . . ?
O4 Li2 O4' 11.3(14) . . ?
O4 Li2 O3' 91.3(12) . . ?
O4' Li2 O3' 83.2(3) . . ?
O4 Li2 O3 83.3(13) . . ?
O4' Li2 O3 74.3(12) . . ?
O3' Li2 O3 11.0(14) . . ?
O4 Li2 C8 119.8(19) . . ?
O4' Li2 C8 119.2(4) . . ?
O3' Li2 C8 126.4(4) . . ?
O3 Li2 C8 124.9(15) . . ?
O4 Li2 Br2 107(2) . . ?
O4' Li2 Br2 116.0(4) . . ?
O3' Li2 Br2 101.8(3) . . ?
O3 Li2 Br2 111.3(17) . . ?
C8 Li2 Br2 108.1(3) . . ?
O4 Li2 C20 28.9(8) . . ?
O4' Li2 C20 18.6(10) . . ?
O3' Li2 C20 65.3(10) . . ?
O3 Li2 C20 55.9(9) . . ?
C8 Li2 C20 125.0(13) . . ?
Br2 Li2 C20 122.3(12) . . ?
C16 O1 C15 111.3(4) . . ?
C16 O1 Li1 108.3(3) . . ?
C15 O1 Li1 124.8(3) . . ?
C17 O2 C18 112.2(4) . . ?
C17 O2 Li1 108.8(4) . . ?
C18 O2 Li1 127.2(4) . . ?
C2 C1 C14 123.7(4) . . ?
C2 C1 Br1 117.2(4) . . ?
C14 C1 Br1 119.0(4) . . ?
C2 C1 H1 118.2 . . ?
C14 C1 H1 118.2 . . ?
Br1 C1 H1 4.3 . . ?
C1 C2 C3 124.7(5) . . ?
C1 C2 C7 117.2(4) . . ?
C3 C2 C7 118.0(5) . . ?
C4 C3 C2 121.2(6) . . ?
C4 C3 H3 119.4 . . ?
C2 C3 H3 119.4 . . ?
C3 C4 C5 121.5(5) . . ?
C3 C4 H4 119.2 . . ?
C5 C4 H4 119.2 . . ?
C6 C5 C4 119.5(6) . . ?
C6 C5 H5 120.3 . . ?
C4 C5 H5 120.3 . . ?
C5 C6 C7 122.8(5) . . ?
C5 C6 H6 118.6 . . ?
C7 C6 H6 118.6 . . ?
C8 C7 C6 119.3(4) . . ?
C8 C7 C2 123.7(4) . . ?
C6 C7 C2 117.0(4) . . ?
C7 C8 C9 114.9(4) . . ?
C7 C8 Li1 114.9(3) . . ?
C9 C8 Li1 115.0(3) . . ?
C7 C8 Li2 117.4(4) . . ?
C9 C8 Li2 114.0(3) . . ?
Li1 C8 Li2 74.7(3) . . ?
C8 C9 C10 119.4(4) . . ?
C8 C9 C14 124.0(4) . . ?
C10 C9 C14 116.6(4) . . ?
C11 C10 C9 122.7(4) . . ?
C11 C10 H10 118.6 . . ?
C9 C10 H10 118.6 . . ?
C10 C11 C12 119.8(5) . . ?
C10 C11 H11 120.1 . . ?
C12 C11 H11 120.1 . . ?
C13 C12 C11 120.6(4) . . ?
C13 C12 H12 119.7 . . ?
C11 C12 H12 119.7 . . ?
C12 C13 C14 122.5(4) . . ?
C12 C13 H13 118.8 . . ?
C14 C13 H13 118.8 . . ?
C1 C14 C13 125.7(4) . . ?
C1 C14 C9 116.5(4) . . ?
C13 C14 C9 117.7(4) . . ?
O1 C15 H15A 109.5 . . ?
O1 C15 H15B 109.5 . . ?
H15A C15 H15B 109.5 . . ?
O1 C15 H15C 109.5 . . ?
H15A C15 H15C 109.5 . . ?
H15B C15 H15C 109.5 . . ?
O1 C16 C17 108.1(4) . . ?
O1 C16 H16A 110.1 . . ?
C17 C16 H16A 110.1 . . ?
O1 C16 H16B 110.1 . . ?
C17 C16 H16B 110.1 . . ?
H16A C16 H16B 108.4 . . ?
O2 C17 C16 109.1(4) . . ?
O2 C17 H17A 109.9 . . ?
C16 C17 H17A 109.9 . . ?
O2 C17 H17B 109.9 . . ?
C16 C17 H17B 109.9 . . ?
H17A C17 H17B 108.3 . . ?
O2 C18 H18A 109.5 . . ?
O2 C18 H18B 109.5 . . ?
H18A C18 H18B 109.5 . . ?
O2 C18 H18C 109.5 . . ?
H18A C18 H18C 109.5 . . ?
H18B C18 H18C 109.5 . . ?
C22 O3 C21 111.9(16) . . ?
C22 O3 Li2 126(4) . . ?
C21 O3 Li2 107.8(19) . . ?
C19 O4 C20 111.9(16) . . ?
C19 O4 Li2 132(3) . . ?
C20 O4 Li2 111(2) . . ?
O4 C19 H19A 109.5 . . ?
O4 C19 H19B 109.5 . . ?
H19A C19 H19B 109.5 . . ?
O4 C19 H19C 109.5 . . ?
H19A C19 H19C 109.5 . . ?
H19B C19 H19C 109.5 . . ?
O4 C20 C21 109.9(16) . . ?
O4 C20 Li2 40.5(16) . . ?
C21 C20 Li2 78.1(14) . . ?
O4 C20 H20A 109.7 . . ?
C21 C20 H20A 109.7 . . ?
Li2 C20 H20A 98.8 . . ?
O4 C20 H20B 109.7 . . ?
C21 C20 H20B 109.7 . . ?
Li2 C20 H20B 146.5 . . ?
H20A C20 H20B 108.2 . . ?
O3 C21 C20 109.6(15) . . ?
O3 C21 H21A 109.7 . . ?
C20 C21 H21A 109.7 . . ?
O3 C21 H21B 109.7 . . ?
C20 C21 H21B 109.7 . . ?
H21A C21 H21B 108.2 . . ?
O3 C22 H22A 109.5 . . ?
O3 C22 H22B 109.5 . . ?
H22A C22 H22B 109.5 . . ?
O3 C22 H22C 109.5 . . ?
H22A C22 H22C 109.5 . . ?
H22B C22 H22C 109.5 . . ?
C22' O3' C21' 112.1(6) . . ?
C22' O3' Li2 120.8(5) . . ?
C21' O3' Li2 102.3(5) . . ?
C19' O4' C20' 112.7(5) . . ?
C19' O4' Li2 132.1(6) . . ?
C20' O4' Li2 110.3(5) . . ?
O4' C19' H19D 109.5 . . ?
O4' C19' H19E 109.5 . . ?
H19D C19' H19E 109.5 . . ?
O4' C19' H19F 109.5 . . ?
H19D C19' H19F 109.5 . . ?
H19E C19' H19F 109.5 . . ?
O4' C20' C21' 108.6(5) . . ?
O4' C20' H20C 110.0 . . ?
C21' C20' H20C 110.0 . . ?
O4' C20' H20D 110.0 . . ?
C21' C20' H20D 110.0 . . ?
H20C C20' H20D 108.3 . . ?
O3' C21' C20' 108.5(6) . . ?
O3' C21' H21C 110.0 . . ?
C20' C21' H21C 110.0 . . ?
O3' C21' H21D 110.0 . . ?
C20' C21' H21D 110.0 . . ?
H21C C21' H21D 108.4 . . ?
O3' C22' H22D 109.5 . . ?
O3' C22' H22E 109.5 . . ?
H22D C22' H22E 109.5 . . ?
O3' C22' H22F 109.5 . . ?
H22D C22' H22F 109.5 . . ?
H22E C22' H22F 109.5 . . ?

loop_
_geom_bond_atom_site_label_1
_geom_bond_atom_site_label_2
_geom_bond_distance
_geom_bond_site_symmetry_2
_geom_bond_publ_flag
Br1 C1 1.938(5) . ?
Br2 Li1 2.457(7) . ?
Br2 Li2 2.496(7) . ?
Li1 O2 1.980(7) . ?
Li1 O1 2.019(7) . ?
Li1 C8 2.224(8) . ?
Li2 O4 1.92(4) . ?
Li2 O4' 1.985(9) . ?
Li2 O3' 2.019(9) . ?
Li2 O3 2.07(4) . ?
Li2 C8 2.232(8) . ?
Li2 C20 2.77(4) . ?
O1 C16 1.414(6) . ?
O1 C15 1.417(5) . ?
O2 C17 1.413(6) . ?
O2 C18 1.427(6) . ?
C1 C2 1.385(7) . ?
C1 C14 1.389(7) . ?
C1 H1 0.9500 . ?
C2 C3 1.435(7) . ?
C2 C7 1.450(6) . ?
C3 C4 1.346(9) . ?
C3 H3 0.9500 . ?
C4 C5 1.399(9) . ?
C4 H4 0.9500 . ?
C5 C6 1.356(7) . ?
C5 H5 0.9500 . ?
C6 C7 1.424(7) . ?
C6 H6 0.9500 . ?
C7 C8 1.407(6) . ?
C8 C9 1.419(6) . ?
C9 C10 1.439(6) . ?
C9 C14 1.450(6) . ?
C10 C11 1.365(6) . ?
C10 H10 0.9500 . ?
C11 C12 1.393(7) . ?
C11 H11 0.9500 . ?
C12 C13 1.354(7) . ?
C12 H12 0.9500 . ?
C13 C14 1.429(6) . ?
C13 H13 0.9500 . ?
C15 H15A 0.9800 . ?
C15 H15B 0.9800 . ?
C15 H15C 0.9800 . ?
C16 C17 1.485(8) . ?
C16 H16A 0.9900 . ?
C16 H16B 0.9900 . ?
C17 H17A 0.9900 . ?
C17 H17B 0.9900 . ?
C18 H18A 0.9800 . ?
C18 H18B 0.9800 . ?
C18 H18C 0.9800 . ?
O3 C22 1.411(13) . ?
O3 C21 1.424(12) . ?
O4 C19 1.432(12) . ?
O4 C20 1.431(13) . ?
C19 H19A 0.9800 . ?
C19 H19B 0.9800 . ?
C19 H19C 0.9800 . ?
C20 C21 1.455(14) . ?
C20 H20A 0.9900 . ?
C20 H20B 0.9900 . ?
C21 H21A 0.9900 . ?
C21 H21B 0.9900 . ?
C22 H22A 0.9800 . ?
C22 H22B 0.9800 . ?
C22 H22C 0.9800 . ?
O3' C22' 1.411(9) . ?
O3' C21' 1.426(8) . ?
O4' C19' 1.429(8) . ?
O4' C20' 1.431(9) . ?
C19' H19D 0.9800 . ?
C19' H19E 0.9800 . ?
C19' H19F 0.9800 . ?
C20' C21' 1.461(10) . ?
C20' H20C 0.9900 . ?
C20' H20D 0.9900 . ?
C21' H21C 0.9900 . ?
C21' H21D 0.9900 . ?
C22' H22D 0.9800 . ?
C22' H22E 0.9800 . ?
C22' H22F 0.9800 . ?

loop_
_geom_torsion_atom_site_label_1
_geom_torsion_atom_site_label_2
_geom_torsion_atom_site_label_3
_geom_torsion_atom_site_label_4
_geom_torsion
_geom_torsion_site_symmetry_1
_geom_torsion_site_symmetry_2
_geom_torsion_site_symmetry_3
_geom_torsion_site_symmetry_4
_geom_torsion_publ_flag
Li2 Br2 Li1 O2 143.1(4) . . . . ?
Li2 Br2 Li1 O1 -125.4(4) . . . . ?
Li2 Br2 Li1 C8 8.4(3) . . . . ?
Li1 Br2 Li2 O4 -138.3(14) . . . . ?
Li1 Br2 Li2 O4' -145.2(5) . . . . ?
Li1 Br2 Li2 O3' 126.6(4) . . . . ?
Li1 Br2 Li2 O3 132.4(12) . . . . ?
Li1 Br2 Li2 C8 -8.3(3) . . . . ?
Li1 Br2 Li2 C20 -165.3(12) . . . . ?
O2 Li1 O1 C16 13.9(4) . . . . ?
C8 Li1 O1 C16 130.7(4) . . . . ?
Br2 Li1 O1 C16 -102.1(4) . . . . ?
O2 Li1 O1 C15 148.0(4) . . . . ?
C8 Li1 O1 C15 -95.3(5) . . . . ?
Br2 Li1 O1 C15 32.0(5) . . . . ?
O1 Li1 O2 C17 14.7(4) . . . . ?
C8 Li1 O2 C17 -107.2(5) . . . . ?
Br2 Li1 O2 C17 120.9(4) . . . . ?
O1 Li1 O2 C18 154.2(5) . . . . ?
C8 Li1 O2 C18 32.3(7) . . . . ?
Br2 Li1 O2 C18 -99.5(6) . . . . ?
C14 C1 C2 C3 177.8(5) . . . . ?
Br1 C1 C2 C3 2.5(7) . . . . ?
C14 C1 C2 C7 0.7(7) . . . . ?
Br1 C1 C2 C7 -174.6(3) . . . . ?
C1 C2 C3 C4 -177.6(5) . . . . ?
C7 C2 C3 C4 -0.6(8) . . . . ?
C2 C3 C4 C5 -1.0(9) . . . . ?
C3 C4 C5 C6 0.8(10) . . . . ?
C4 C5 C6 C7 1.1(9) . . . . ?
C5 C6 C7 C8 177.2(5) . . . . ?
C5 C6 C7 C2 -2.5(7) . . . . ?
C1 C2 C7 C8 -0.3(7) . . . . ?
C3 C2 C7 C8 -177.5(4) . . . . ?
C1 C2 C7 C6 179.5(4) . . . . ?
C3 C2 C7 C6 2.3(6) . . . . ?
C6 C7 C8 C9 -179.6(4) . . . . ?
C2 C7 C8 C9 0.1(6) . . . . ?
C6 C7 C8 Li1 43.6(5) . . . . ?
C2 C7 C8 Li1 -136.6(4) . . . . ?
C6 C7 C8 Li2 -41.4(5) . . . . ?
C2 C7 C8 Li2 138.3(4) . . . . ?
O2 Li1 C8 C7 102.6(5) . . . . ?
O1 Li1 C8 C7 3.8(6) . . . . ?
Br2 Li1 C8 C7 -122.4(4) . . . . ?
O2 Li1 C8 C9 -34.1(5) . . . . ?
O1 Li1 C8 C9 -132.9(4) . . . . ?
Br2 Li1 C8 C9 100.9(4) . . . . ?
O2 Li1 C8 Li2 -143.9(4) . . . . ?
O1 Li1 C8 Li2 117.3(4) . . . . ?
Br2 Li1 C8 Li2 -8.9(3) . . . . ?
O4 Li2 C8 C7 -118.4(17) . . . . ?
O4' Li2 C8 C7 -105.5(5) . . . . ?
O3' Li2 C8 C7 -1.4(6) . . . . ?
O3 Li2 C8 C7 -14.8(17) . . . . ?
Br2 Li2 C8 C7 119.2(4) . . . . ?
C20 Li2 C8 C7 -84.6(12) . . . . ?
O4 Li2 C8 C9 20.2(17) . . . . ?
O4' Li2 C8 C9 33.1(6) . . . . ?
O3' Li2 C8 C9 137.2(5) . . . . ?
O3 Li2 C8 C9 123.7(16) . . . . ?
Br2 Li2 C8 C9 -102.3(4) . . . . ?
C20 Li2 C8 C9 54.0(13) . . . . ?
O4 Li2 C8 Li1 131.1(17) . . . . ?
O4' Li2 C8 Li1 144.0(5) . . . . ?
O3' Li2 C8 Li1 -111.9(5) . . . . ?
O3 Li2 C8 Li1 -125.4(16) . . . . ?
Br2 Li2 C8 Li1 8.6(3) . . . . ?
C20 Li2 C8 Li1 164.9(12) . . . . ?
C7 C8 C9 C10 179.7(4) . . . . ?
Li1 C8 C9 C10 -43.6(5) . . . . ?
Li2 C8 C9 C10 40.1(5) . . . . ?
C7 C8 C9 C14 -0.4(6) . . . . ?
Li1 C8 C9 C14 136.3(4) . . . . ?
Li2 C8 C9 C14 -140.0(4) . . . . ?
C8 C9 C10 C11 -179.9(4) . . . . ?
C14 C9 C10 C11 0.2(6) . . . . ?
C9 C10 C11 C12 0.9(7) . . . . ?
C10 C11 C12 C13 -0.5(7) . . . . ?
C11 C12 C13 C14 -0.9(7) . . . . ?
C2 C1 C14 C13 -178.6(4) . . . . ?
Br1 C1 C14 C13 -3.3(6) . . . . ?
C2 C1 C14 C9 -1.0(7) . . . . ?
Br1 C1 C14 C9 174.3(3) . . . . ?
C12 C13 C14 C1 179.5(5) . . . . ?
C12 C13 C14 C9 1.9(6) . . . . ?
C8 C9 C14 C1 0.8(6) . . . . ?
C10 C9 C14 C1 -179.3(4) . . . . ?
C8 C9 C14 C13 178.6(4) . . . . ?
C10 C9 C14 C13 -1.5(6) . . . . ?
C15 O1 C16 C17 -179.0(4) . . . . ?
Li1 O1 C16 C17 -38.4(5) . . . . ?
C18 O2 C17 C16 174.3(5) . . . . ?
Li1 O2 C17 C16 -39.7(6) . . . . ?
O1 C16 C17 O2 52.6(6) . . . . ?
O4 Li2 O3 C22 -145(4) . . . . ?
O4' Li2 O3 C22 -152(4) . . . . ?
O3' Li2 O3 C22 -8(7) . . . . ?
C8 Li2 O3 C22 94(4) . . . . ?
Br2 Li2 O3 C22 -39(4) . . . . ?
C20 Li2 O3 C22 -155(5) . . . . ?
O4 Li2 O3 C21 -9(5) . . . . ?
O4' Li2 O3 C21 -15(4) . . . . ?
O3' Li2 O3 C21 128(10) . . . . ?
C8 Li2 O3 C21 -130(4) . . . . ?
Br2 Li2 O3 C21 97(4) . . . . ?
C20 Li2 O3 C21 -19(3) . . . . ?
O4' Li2 O4 C19 -131(16) . . . . ?
O3' Li2 O4 C19 -175(6) . . . . ?
O3 Li2 O4 C19 -168(6) . . . . ?
C8 Li2 O4 C19 -41(7) . . . . ?
Br2 Li2 O4 C19 82(6) . . . . ?
C20 Li2 O4 C19 -150(10) . . . . ?
O4' Li2 O4 C20 19(7) . . . . ?
O3' Li2 O4 C20 -25(4) . . . . ?
O3 Li2 O4 C20 -17(5) . . . . ?
C8 Li2 O4 C20 109(4) . . . . ?
Br2 Li2 O4 C20 -128(4) . . . . ?
C19 O4 C20 C21 -163(5) . . . . ?
Li2 O4 C20 C21 40(5) . . . . ?
C19 O4 C20 Li2 157(8) . . . . ?
O4' Li2 C20 O4 -12(5) . . . . ?
O3' Li2 C20 O4 152(5) . . . . ?
O3 Li2 C20 O4 159(6) . . . . ?
C8 Li2 C20 O4 -89(5) . . . . ?
Br2 Li2 C20 O4 64(5) . . . . ?
O4 Li2 C20 C21 -142(5) . . . . ?
O4' Li2 C20 C21 -153(5) . . . . ?
O3' Li2 C20 C21 11(3) . . . . ?
O3 Li2 C20 C21 18(3) . . . . ?
C8 Li2 C20 C21 129(3) . . . . ?
Br2 Li2 C20 C21 -78(3) . . . . ?
C22 O3 C21 C20 175(5) . . . . ?
Li2 O3 C21 C20 32(5) . . . . ?
O4 C20 C21 O3 -48(4) . . . . ?
Li2 C20 C21 O3 -23(4) . . . . ?
O4 Li2 O3' C22' -149(2) . . . . ?
O4' Li2 O3' C22' -157.2(6) . . . . ?
O3 Li2 O3' C22' 167(8) . . . . ?
C8 Li2 O3' C22' 81.3(7) . . . . ?
Br2 Li2 O3' C22' -42.0(7) . . . . ?
C20 Li2 O3' C22' -162.3(15) . . . . ?
O4 Li2 O3' C21' -24(2) . . . . ?
O4' Li2 O3' C21' -31.8(5) . . . . ?
O3 Li2 O3' C21' -67(8) . . . . ?
C8 Li2 O3' C21' -153.3(5) . . . . ?
Br2 Li2 O3' C21' 83.4(5) . . . . ?
C20 Li2 O3' C21' -36.9(13) . . . . ?
O4 Li2 O4' C19' 76(10) . . . . ?
O3' Li2 O4' C19' -147.8(6) . . . . ?
O3 Li2 O4' C19' -141.2(19) . . . . ?
C8 Li2 O4' C19' -19.6(8) . . . . ?
Br2 Li2 O4' C19' 112.4(7) . . . . ?
C20 Li2 O4' C19' -133(4) . . . . ?
O4 Li2 O4' C20' -131(11) . . . . ?
O3' Li2 O4' C20' 5.0(6) . . . . ?
O3 Li2 O4' C20' 11.6(17) . . . . ?
C8 Li2 O4' C20' 133.2(6) . . . . ?
Br2 Li2 O4' C20' -94.8(6) . . . . ?
C20 Li2 O4' C20' 20(4) . . . . ?
C19' O4' C20' C21' -178.5(6) . . . . ?
Li2 O4' C20' C21' 23.1(8) . . . . ?
C22' O3' C21' C20' -175.3(6) . . . . ?
Li2 O3' C21' C20' 53.8(7) . . . . ?
O4' C20' C21' O3' -52.7(8) . . . . ?

loop_
_platon_squeeze_void_nr
_platon_squeeze_void_average_x
_platon_squeeze_void_average_y
_platon_squeeze_void_average_z
_platon_squeeze_void_volume
_platon_squeeze_void_count_electrons
_platon_squeeze_void_content
1 0.500 0.174 0.250 152 26 ' '
2 0.500 -0.174 0.750 152 26 ' '
3 0.000 0.326 0.750 152 26 ' '
4 0.000 0.674 0.250 152 26 ' '
